data_4088451
loop_
_publ_author_name
'Tondreau, Aaron M.'
'Scott, Brian L.'
'Boncella, James M.'

_publ_section_title
;
 A Tertiary Carbon--Iron Bond as an FeICl Synthon and the Reductive
 Alkylation of Diphosphine-Supported Iron(II) Chloride Complexes to
 Low-Valent Iron
;
_journal_issue 11
_journal_name_full Organometallics
_journal_page_first 1643
_journal_paper_doi 10.1021/acs.organomet.6b00108
_journal_volume 35
_journal_year 2016
_chemical_formula_sum 'C32 H38 Fe Si2'
_chemical_formula_weight 534.65
_space_group_crystal_system monoclinic
_space_group_IT_number 14
_space_group_name_Hall '-P 2ybc'
_space_group_name_H-M_alt 'P 1 21/c 1'
_atom_sites_solution_hydrogens geom
_audit_creation_method SHELXL-2014/7
_cell_angle_alpha 90
_cell_angle_beta 91.961(2)
_cell_angle_gamma 90
_cell_formula_units_Z 4
_cell_length_a 10.0008(19)
_cell_length_b 13.114(3)
_cell_length_c 21.946(4)
_cell_measurement_reflns_used 7262
_cell_measurement_temperature 140(1)
_cell_measurement_theta_max 26.98
_cell_measurement_theta_min 2.42
_cell_volume 2876.5(10)
_computing_cell_refinement 'SAINT+, v. 7.66a (Bruker AXS, 2009)'
_computing_data_collection 'APEX II, v. 7.0 (Bruker AXS, 2009)'
_computing_data_reduction 'SAINT+, v. 7.66a (Bruker AXS, 2009)'
_computing_molecular_graphics 'SHELXTL, v. 6.14, (Bruker AXS, 2000)'
_computing_publication_material 'SHELXTL, v. 6.14, (Bruker AXS, 2000)'
_computing_structure_refinement 'SHELXL-97 (Sheldrick, 1997)'
_computing_structure_solution 'SHELXS-97 (Sheldrick, 1990)'
_diffrn_ambient_temperature 140(1)
_diffrn_measured_fraction_theta_full 1.000
_diffrn_measured_fraction_theta_max 0.995
_diffrn_measurement_device_type 'Bruker D8 with APEXII CCD'
_diffrn_measurement_method '\w scans'
_diffrn_radiation_type MoK\a
_diffrn_radiation_wavelength 0.71073
_diffrn_reflns_av_R_equivalents 0.0491
_diffrn_reflns_av_unetI/netI 0.0404
_diffrn_reflns_Laue_measured_fraction_full 1.000
_diffrn_reflns_Laue_measured_fraction_max 0.995
_diffrn_reflns_limit_h_max 12
_diffrn_reflns_limit_h_min -12
_diffrn_reflns_limit_k_max 16
_diffrn_reflns_limit_k_min -16
_diffrn_reflns_limit_l_max 28
_diffrn_reflns_limit_l_min -28
_diffrn_reflns_number 32055
_diffrn_reflns_point_group_measured_fraction_full 1.000
_diffrn_reflns_point_group_measured_fraction_max 0.995
_diffrn_reflns_theta_full 25.000
_diffrn_reflns_theta_max 27.366
_diffrn_reflns_theta_min 1.809
_diffrn_standards_decay_% 0
_diffrn_standards_interval_count 0
_diffrn_standards_interval_time 0
_diffrn_standards_number 0
_exptl_absorpt_coefficient_mu 0.626
_exptl_absorpt_correction_T_max 0.940
_exptl_absorpt_correction_T_min 0.846
_exptl_absorpt_correction_type multi-scan
_exptl_absorpt_process_details 'SADABS v. 2.03 (Sheldrick, 2008)'
_exptl_crystal_density_diffrn 1.235
_exptl_crystal_description block
_exptl_crystal_F_000 1136
_exptl_crystal_size_max 0.300
_exptl_crystal_size_mid 0.200
_exptl_crystal_size_min 0.100
_refine_diff_density_max 0.598
_refine_diff_density_min -0.379
_refine_diff_density_rms 0.075
_refine_ls_extinction_method none
_refine_ls_goodness_of_fit_ref 1.226
_refine_ls_hydrogen_treatment constr
_refine_ls_matrix_type full
_refine_ls_number_parameters 322
_refine_ls_number_reflns 6488
_refine_ls_number_restraints 0
_refine_ls_restrained_S_all 1.226
_refine_ls_R_factor_all 0.0583
_refine_ls_R_factor_gt 0.0391
_refine_ls_shift/su_max 0.001
_refine_ls_shift/su_mean 0.000
_refine_ls_structure_factor_coef Fsqd
_refine_ls_weighting_details 'w=1/[\s^2^(Fo^2^)+(0.0465P)^2^] where P=(Fo^2^+2Fc^2^)/3'
_refine_ls_weighting_scheme calc
_refine_ls_wR_factor_gt 0.0946
_refine_ls_wR_factor_ref 0.1023
_reflns_Friedel_coverage 0.000
_reflns_number_gt 5070
_reflns_number_total 6488
_reflns_threshold_expression 'I > 2\s(I)'
_cod_data_source_file om6b00108_si_002.cif
_cod_data_source_block apx2078
_cod_original_cell_volume 2876.6(9)
_cod_original_sg_symbol_H-M 'P 21/c'
_cod_database_code 4088451
_shelx_shelxl_version_number 2014/7
_shelx_space_group_comment
;
The symmetry employed for this shelxl refinement is uniquely defined
by the following loop, which should always be used as a source of
symmetry information in preference to the above space-group names.
They are only intended as comments.
;
_shelx_estimated_absorpt_t_min 0.834
_shelx_estimated_absorpt_t_max 0.940

loop_
_space_group_symop_operation_xyz
'x, y, z'
'-x, y+1/2, -z+1/2'
'-x, -y, -z'
'x, -y-1/2, z-1/2'

loop_
_atom_site_label
_atom_site_type_symbol
_atom_site_fract_x
_atom_site_fract_y
_atom_site_fract_z
_atom_site_U_iso_or_equiv
_atom_site_adp_type
_atom_site_occupancy
_atom_site_site_symmetry_order
_atom_site_calc_flag
_atom_site_refinement_flags_posn
_atom_site_refinement_flags_adp
Fe1 Fe 0.39414(3) 0.88218(2) 0.20181(2) 0.01310(9) Uani 1 1 d . .
Si1 Si 0.35138(5) 0.77611(5) -0.01278(3) 0.01751(14) Uani 1 1 d . .
Si2 Si 0.82441(6) 0.93314(5) 0.31176(3) 0.02170(15) Uani 1 1 d . .
C1 C 0.40960(19) 0.75894(15) 0.11441(9) 0.0145(4) Uani 1 1 d . .
C2 C 0.28526(18) 0.81245(15) 0.12775(9) 0.0154(4) Uani 1 1 d . .
H2 H 0.2474 0.8551 0.0980 0.018 Uiso 1 1 calc R U
C3 C 0.2208(2) 0.80239(16) 0.18297(9) 0.0183(4) Uani 1 1 d . .
H3 H 0.1325 0.8236 0.1860 0.022 Uiso 1 1 calc R U
C4 C 0.2897(2) 0.75997(16) 0.23422(9) 0.0198(5) Uani 1 1 d . .
H4 H 0.2476 0.7510 0.2710 0.024 Uiso 1 1 calc R U
C5 C 0.4247(2) 0.73171(15) 0.22780(9) 0.0177(4) Uani 1 1 d . .
H5 H 0.4734 0.7052 0.2610 0.021 Uiso 1 1 calc R U
C6 C 0.4859(2) 0.74331(15) 0.17166(9) 0.0162(4) Uani 1 1 d . .
H6 H 0.5788 0.7410 0.1708 0.019 Uiso 1 1 calc R U
C7 C 0.45507(19) 0.74387(15) 0.05722(9) 0.0153(4) Uani 1 1 d . .
C8 C 0.58849(19) 0.69530(16) 0.04961(9) 0.0173(4) Uani 1 1 d . .
C9 C 0.6188(2) 0.60028(17) 0.07436(10) 0.0232(5) Uani 1 1 d . .
H9 H 0.5546 0.5662 0.0963 0.028 Uiso 1 1 calc R U
C10 C 0.7420(2) 0.55521(19) 0.06729(11) 0.0306(6) Uani 1 1 d . .
H10 H 0.7601 0.4920 0.0849 0.037 Uiso 1 1 calc R U
C11 C 0.8384(2) 0.6035(2) 0.03417(11) 0.0314(6) Uani 1 1 d . .
H11 H 0.9215 0.5731 0.0295 0.038 Uiso 1 1 calc R U
C12 C 0.8106(2) 0.69640(19) 0.00831(10) 0.0282(5) Uani 1 1 d . .
H12 H 0.8747 0.7288 -0.0146 0.034 Uiso 1 1 calc R U
C13 C 0.6871(2) 0.74278(17) 0.01605(10) 0.0222(5) Uani 1 1 d . .
H13 H 0.6699 0.8063 -0.0014 0.027 Uiso 1 1 calc R U
C14 C 0.3345(2) 0.91702(17) -0.02262(10) 0.0257(5) Uani 1 1 d . .
H14A H 0.3006 0.9464 0.0138 0.039 Uiso 1 1 calc R U
H14B H 0.2737 0.9312 -0.0564 0.039 Uiso 1 1 calc R U
H14C H 0.4204 0.9459 -0.0304 0.039 Uiso 1 1 calc R U
C15 C 0.1805(2) 0.71768(18) -0.00988(10) 0.0237(5) Uani 1 1 d . .
H15A H 0.1888 0.6459 -0.0021 0.036 Uiso 1 1 calc R U
H15B H 0.1332 0.7282 -0.0482 0.036 Uiso 1 1 calc R U
H15C H 0.1320 0.7490 0.0222 0.036 Uiso 1 1 calc R U
C16 C 0.4296(2) 0.7223(2) -0.08203(10) 0.0288(5) Uani 1 1 d . .
H16A H 0.5104 0.7590 -0.0898 0.043 Uiso 1 1 calc R U
H16B H 0.3684 0.7288 -0.1165 0.043 Uiso 1 1 calc R U
H16C H 0.4503 0.6516 -0.0753 0.043 Uiso 1 1 calc R U
C17 C 0.60970(19) 0.97361(15) 0.22721(9) 0.0146(4) Uani 1 1 d . .
C18 C 0.51165(19) 0.95169(15) 0.27342(9) 0.0162(4) Uani 1 1 d . .
H18 H 0.5379 0.9115 0.3067 0.019 Uiso 1 1 calc R U
C19 C 0.3801(2) 0.98833(16) 0.26997(10) 0.0192(5) Uani 1 1 d . .
H19 H 0.3280 0.9864 0.3043 0.023 Uiso 1 1 calc R U
C20 C 0.3260(2) 1.02827(15) 0.21457(10) 0.0199(5) Uani 1 1 d . .
H20 H 0.2400 1.0553 0.2119 0.024 Uiso 1 1 calc R U
C21 C 0.4078(2) 1.02548(15) 0.16344(10) 0.0183(4) Uani 1 1 d . .
H21 H 0.3743 1.0492 0.1260 0.022 Uiso 1 1 calc R U
C22 C 0.53869(19) 0.98756(15) 0.16827(9) 0.0157(4) Uani 1 1 d . .
H22 H 0.5820 0.9706 0.1328 0.019 Uiso 1 1 calc R U
C23 C 0.74537(19) 0.96660(15) 0.23615(9) 0.0165(4) Uani 1 1 d . .
C24 C 0.83511(18) 0.97723(16) 0.18324(9) 0.0159(4) Uani 1 1 d . .
C25 C 0.9124(2) 1.06481(17) 0.17592(10) 0.0236(5) Uani 1 1 d . .
H25 H 0.9065 1.1177 0.2039 0.028 Uiso 1 1 calc R U
C26 C 0.9972(2) 1.07431(19) 0.12790(11) 0.0281(5) Uani 1 1 d . .
H26 H 1.0469 1.1337 0.1237 0.034 Uiso 1 1 calc R U
C27 C 1.0091(2) 0.99697(19) 0.08633(10) 0.0260(5) Uani 1 1 d . .
H27 H 1.0664 1.0037 0.0541 0.031 Uiso 1 1 calc R U
C28 C 0.9355(2) 0.90943(18) 0.09281(10) 0.0259(5) Uani 1 1 d . .
H28 H 0.9437 0.8564 0.0651 0.031 Uiso 1 1 calc R U
C29 C 0.8486(2) 0.89981(16) 0.14076(10) 0.0204(5) Uani 1 1 d . .
H29 H 0.7986 0.8404 0.1444 0.025 Uiso 1 1 calc R U
C30 C 1.0095(2) 0.9442(3) 0.30928(12) 0.0582(10) Uani 1 1 d . .
H30A H 1.0411 0.9042 0.2761 0.087 Uiso 1 1 calc R U
H30B H 1.0493 0.9198 0.3469 0.087 Uiso 1 1 calc R U
H30C H 1.0336 1.0143 0.3035 0.087 Uiso 1 1 calc R U
C31 C 0.7684(2) 1.01503(19) 0.37516(10) 0.0298(5) Uani 1 1 d . .
H31A H 0.7906 1.0848 0.3670 0.045 Uiso 1 1 calc R U
H31B H 0.8122 0.9938 0.4126 0.045 Uiso 1 1 calc R U
H31C H 0.6733 1.0087 0.3786 0.045 Uiso 1 1 calc R U
C32 C 0.7855(3) 0.7964(2) 0.32892(12) 0.0469(8) Uani 1 1 d . .
H32A H 0.6907 0.7856 0.3249 0.070 Uiso 1 1 calc R U
H32B H 0.8158 0.7806 0.3698 0.070 Uiso 1 1 calc R U
H32C H 0.8302 0.7530 0.3008 0.070 Uiso 1 1 calc R U

loop_
_atom_site_aniso_label
_atom_site_aniso_U_11
_atom_site_aniso_U_22
_atom_site_aniso_U_33
_atom_site_aniso_U_23
_atom_site_aniso_U_13
_atom_site_aniso_U_12
Fe1 0.00990(15) 0.01629(16) 0.01313(16) 0.00057(11) 0.00075(11) 0.00020(11)
Si1 0.0110(3) 0.0278(3) 0.0137(3) 0.0001(2) 0.0004(2) -0.0009(2)
Si2 0.0155(3) 0.0334(4) 0.0160(3) -0.0048(3) -0.0025(2) 0.0082(3)
C1 0.0112(10) 0.0139(10) 0.0182(10) 0.0010(8) -0.0009(8) -0.0017(8)
C2 0.0119(10) 0.0185(11) 0.0156(10) -0.0009(8) -0.0012(8) -0.0019(8)
C3 0.0121(10) 0.0217(11) 0.0213(11) -0.0039(9) 0.0033(8) -0.0046(8)
C4 0.0221(11) 0.0210(11) 0.0167(11) 0.0006(9) 0.0064(9) -0.0069(9)
C5 0.0230(11) 0.0134(10) 0.0165(10) 0.0022(8) -0.0025(8) -0.0012(8)
C6 0.0156(10) 0.0141(10) 0.0188(11) -0.0008(8) -0.0002(8) 0.0023(8)
C7 0.0106(9) 0.0170(10) 0.0182(10) -0.0003(8) 0.0000(8) -0.0012(8)
C8 0.0121(10) 0.0262(12) 0.0136(10) -0.0050(9) -0.0020(8) -0.0004(8)
C9 0.0204(11) 0.0264(13) 0.0231(12) -0.0005(9) 0.0030(9) 0.0039(9)
C10 0.0285(13) 0.0327(14) 0.0303(13) -0.0020(11) -0.0012(10) 0.0157(10)
C11 0.0166(11) 0.0482(16) 0.0292(13) -0.0131(12) -0.0013(10) 0.0104(11)
C12 0.0140(11) 0.0462(15) 0.0246(12) -0.0113(11) 0.0022(9) -0.0041(10)
C13 0.0160(11) 0.0293(12) 0.0212(11) -0.0021(9) -0.0004(9) -0.0015(9)
C14 0.0195(11) 0.0351(14) 0.0226(12) 0.0099(10) 0.0000(9) -0.0004(10)
C15 0.0156(11) 0.0339(13) 0.0216(12) -0.0052(10) 0.0000(9) -0.0030(9)
C16 0.0191(12) 0.0520(16) 0.0154(11) -0.0052(10) 0.0009(9) -0.0021(11)
C17 0.0161(10) 0.0137(10) 0.0141(10) -0.0017(8) 0.0008(8) 0.0004(8)
C18 0.0156(10) 0.0180(11) 0.0148(10) -0.0007(8) -0.0017(8) -0.0011(8)
C19 0.0150(10) 0.0220(11) 0.0208(11) -0.0078(9) 0.0023(8) -0.0025(8)
C20 0.0133(10) 0.0174(11) 0.0290(12) -0.0033(9) -0.0011(9) 0.0035(8)
C21 0.0179(11) 0.0163(11) 0.0204(11) 0.0038(8) -0.0045(8) -0.0004(8)
C22 0.0140(10) 0.0178(10) 0.0154(10) 0.0020(8) 0.0007(8) -0.0011(8)
C23 0.0133(10) 0.0194(11) 0.0167(10) -0.0022(8) 0.0012(8) 0.0000(8)
C24 0.0084(9) 0.0216(11) 0.0175(10) 0.0006(8) -0.0026(8) 0.0012(8)
C25 0.0190(11) 0.0242(12) 0.0274(12) -0.0070(10) 0.0008(9) -0.0037(9)
C26 0.0167(11) 0.0331(13) 0.0345(13) 0.0053(11) -0.0005(10) -0.0098(10)
C27 0.0104(10) 0.0466(15) 0.0211(12) 0.0026(10) 0.0022(9) 0.0012(10)
C28 0.0200(12) 0.0347(13) 0.0232(12) -0.0076(10) 0.0042(9) 0.0046(10)
C29 0.0147(10) 0.0236(12) 0.0230(11) -0.0029(9) 0.0013(8) -0.0019(8)
C30 0.0194(13) 0.127(3) 0.0274(15) -0.0049(17) -0.0042(11) 0.0116(16)
C31 0.0337(14) 0.0348(14) 0.0206(12) -0.0043(10) -0.0029(10) 0.0099(11)
C32 0.070(2) 0.0354(15) 0.0345(15) 0.0013(12) -0.0152(14) 0.0169(14)

loop_
_atom_type_symbol
_atom_type_description
_atom_type_scat_dispersion_real
_atom_type_scat_dispersion_imag
_atom_type_scat_source
C C 0.0033 0.0016 'International Tables Vol C Tables 4.2.6.8 and 6.1.1.4'
H H 0.0000 0.0000 'International Tables Vol C Tables 4.2.6.8 and 6.1.1.4'
Si Si 0.0817 0.0704 'International Tables Vol C Tables 4.2.6.8 and 6.1.1.4'
Fe Fe 0.3463 0.8444 'International Tables Vol C Tables 4.2.6.8 and 6.1.1.4'

loop_
_geom_angle_atom_site_label_1
_geom_angle_atom_site_label_2
_geom_angle_atom_site_label_3
_geom_angle
C19 Fe1 C4 103.21(8)
C19 Fe1 C3 114.44(8)
C4 Fe1 C3 40.25(8)
C19 Fe1 C20 40.28(8)
C4 Fe1 C20 120.35(8)
C3 Fe1 C20 102.74(8)
C19 Fe1 C21 71.77(8)
C4 Fe1 C21 153.23(8)
C3 Fe1 C21 116.63(8)
C20 Fe1 C21 40.06(8)
C19 Fe1 C5 117.27(8)
C4 Fe1 C5 40.00(8)
C3 Fe1 C5 71.72(8)
C20 Fe1 C5 153.60(9)
C21 Fe1 C5 165.14(8)
C19 Fe1 C2 143.24(8)
C4 Fe1 C2 71.14(8)
C3 Fe1 C2 38.97(7)
C20 Fe1 C2 109.91(8)
C21 Fe1 C2 96.81(8)
C5 Fe1 C2 82.43(8)
C19 Fe1 C18 39.02(8)
C4 Fe1 C18 110.60(8)
C3 Fe1 C18 143.62(8)
C20 Fe1 C18 71.25(8)
C21 Fe1 C18 82.49(8)
C5 Fe1 C18 97.55(8)
C2 Fe1 C18 177.23(7)
C19 Fe1 C22 82.94(8)
C4 Fe1 C22 167.71(8)
C3 Fe1 C22 146.27(8)
C20 Fe1 C22 71.17(8)
C21 Fe1 C22 38.78(7)
C5 Fe1 C22 127.71(8)
C2 Fe1 C22 110.30(8)
C18 Fe1 C22 67.51(8)
C19 Fe1 C6 146.95(8)
C4 Fe1 C6 70.95(8)
C3 Fe1 C6 82.72(8)
C20 Fe1 C6 167.58(8)
C21 Fe1 C6 127.53(8)
C5 Fe1 C6 38.70(8)
C2 Fe1 C6 67.35(8)
C18 Fe1 C6 110.95(8)
C22 Fe1 C6 98.03(8)
C14 Si1 C16 108.52(11)
C14 Si1 C7 111.33(10)
C16 Si1 C7 110.25(10)
C14 Si1 C15 109.22(10)
C16 Si1 C15 106.29(10)
C7 Si1 C15 111.07(9)
C30 Si2 C31 107.63(13)
C30 Si2 C23 110.34(11)
C31 Si2 C23 113.60(10)
C30 Si2 C32 107.10(15)
C31 Si2 C32 109.39(12)
C23 Si2 C32 108.60(10)
C7 C1 C6 126.13(18)
C7 C1 C2 124.39(18)
C6 C1 C2 108.49(17)
C3 C2 C1 123.19(18)
C3 C2 Fe1 67.56(11)
C1 C2 Fe1 86.73(12)
C2 C3 C4 120.00(19)
C2 C3 Fe1 73.47(11)
C4 C3 Fe1 69.81(11)
C5 C4 C3 117.79(18)
C5 C4 Fe1 70.79(11)
C3 C4 Fe1 69.94(11)
C6 C5 C4 120.45(19)
C6 C5 Fe1 73.73(11)
C4 C5 Fe1 69.21(12)
C5 C6 C1 122.63(18)
C5 C6 Fe1 67.57(11)
C1 C6 Fe1 85.98(12)
C1 C7 C8 119.48(18)
C1 C7 Si1 121.98(15)
C8 C7 Si1 118.46(14)
C9 C8 C13 117.22(19)
C9 C8 C7 121.55(19)
C13 C8 C7 121.22(19)
C10 C9 C8 121.6(2)
C9 C10 C11 120.3(2)
C12 C11 C10 119.4(2)
C11 C12 C13 120.4(2)
C12 C13 C8 121.0(2)
C23 C17 C18 124.93(18)
C23 C17 C22 125.69(18)
C18 C17 C22 108.68(16)
C19 C18 C17 123.08(18)
C19 C18 Fe1 67.30(11)
C17 C18 Fe1 86.48(12)
C18 C19 C20 120.31(19)
C18 C19 Fe1 73.68(12)
C20 C19 Fe1 70.02(12)
C21 C20 C19 117.30(18)
C21 C20 Fe1 70.35(12)
C19 C20 Fe1 69.70(12)
C22 C21 C20 120.97(19)
C22 C21 Fe1 73.79(12)
C20 C21 Fe1 69.60(12)
C21 C22 C17 122.30(18)
C21 C22 Fe1 67.43(11)
C17 C22 Fe1 85.91(12)
C17 C23 C24 120.02(18)
C17 C23 Si2 122.11(15)
C24 C23 Si2 117.67(14)
C29 C24 C25 117.24(19)
C29 C24 C23 121.80(18)
C25 C24 C23 120.93(18)
C26 C25 C24 121.2(2)
C27 C26 C25 120.7(2)
C26 C27 C28 119.4(2)
C27 C28 C29 120.3(2)
C24 C29 C28 121.2(2)

loop_
_geom_bond_atom_site_label_1
_geom_bond_atom_site_label_2
_geom_bond_distance
Fe1 C19 2.052(2)
Fe1 C4 2.053(2)
Fe1 C3 2.055(2)
Fe1 C20 2.056(2)
Fe1 C21 2.066(2)
Fe1 C5 2.074(2)
Fe1 C2 2.1313(19)
Fe1 C18 2.135(2)
Fe1 C22 2.1481(19)
Fe1 C6 2.154(2)
Si1 C14 1.867(2)
Si1 C16 1.871(2)
Si1 C7 1.872(2)
Si1 C15 1.876(2)
Si2 C30 1.859(3)
Si2 C31 1.859(2)
Si2 C23 1.866(2)
Si2 C32 1.876(3)
C1 C7 1.364(3)
C1 C6 1.462(3)
C1 C2 1.466(3)
C2 C3 1.398(3)
C3 C4 1.413(3)
C4 C5 1.412(3)
C5 C6 1.403(3)
C7 C8 1.493(3)
C8 C9 1.389(3)
C8 C13 1.397(3)
C9 C10 1.379(3)
C10 C11 1.382(3)
C11 C12 1.369(3)
C12 C13 1.393(3)
C17 C23 1.367(3)
C17 C18 1.463(3)
C17 C22 1.466(3)
C18 C19 1.400(3)
C19 C20 1.415(3)
C20 C21 1.412(3)
C21 C22 1.401(3)
C23 C24 1.498(3)
C24 C29 1.388(3)
C24 C25 1.397(3)
C25 C26 1.381(3)
C26 C27 1.372(3)
C27 C28 1.374(3)
C28 C29 1.394(3)
